data_4123306
loop_
_publ_author_name
'Wang, Yi'
'Tan, Xiao'
'Zhang, Yu-Mo'
'Zhu, Shaoyin'
'Zhang, Ivan'
'Yu, Binhong'
'Wang, Kai'
'Yang, Bing'
'Li, Minjie'
'Zou, Bo'
'Zhang, Sean Xiao-An'

_publ_section_title
;
 Dynamic Behavior of Molecular Switches in Crystal under Pressure and Its
 Reflection on Tactile Sensing.
;
_journal_issue 2
_journal_name_full 'Journal of the American Chemical Society'
_journal_page_first 931
_journal_page_last 939
_journal_paper_doi 10.1021/ja511499p
_journal_volume 137
_journal_year 2015
_chemical_formula_moiety 'C20 H22 N2'
_chemical_formula_sum 'C20 H22 N2'
_chemical_formula_weight 290.40
_chemical_name_systematic
; 
 ? 
;
_space_group_IT_number 14
_symmetry_cell_setting monoclinic
_symmetry_space_group_name_Hall '-P 2ybc'
_symmetry_space_group_name_H-M 'P 1 21/c 1'
_atom_sites_solution_hydrogens geom
_atom_sites_solution_primary direct
_atom_sites_solution_secondary difmap
_audit_creation_method SHELXL-97
_cell_angle_alpha 90.00
_cell_angle_beta 94.76(3)
_cell_angle_gamma 90.00
_cell_formula_units_Z 4
_cell_length_a 17.115(3)
_cell_length_b 5.9160(12)
_cell_length_c 16.611(4)
_cell_measurement_reflns_used 8121
_cell_measurement_temperature 296(2)
_cell_measurement_theta_max 27.66
_cell_measurement_theta_min 3.29
_cell_volume 1676.1(6)
_computing_structure_refinement 'SHELXL-97 (Sheldrick, 1997)'
_computing_structure_solution 'SHELXS-97 (Sheldrick, 1990)'
_diffrn_ambient_temperature 296(2)
_diffrn_measured_fraction_theta_full 0.990
_diffrn_measured_fraction_theta_max 0.990
_diffrn_radiation_monochromator graphite
_diffrn_radiation_source 'fine-focus sealed tube'
_diffrn_radiation_type MoK\a
_diffrn_radiation_wavelength 0.71073
_diffrn_reflns_av_R_equivalents 0.0486
_diffrn_reflns_av_sigmaI/netI 0.0491
_diffrn_reflns_limit_h_max 22
_diffrn_reflns_limit_h_min -22
_diffrn_reflns_limit_k_max 7
_diffrn_reflns_limit_k_min -7
_diffrn_reflns_limit_l_max 18
_diffrn_reflns_limit_l_min -21
_diffrn_reflns_number 14175
_diffrn_reflns_theta_full 27.48
_diffrn_reflns_theta_max 27.48
_diffrn_reflns_theta_min 3.28
_exptl_absorpt_coefficient_mu 0.068
_exptl_absorpt_correction_T_max 0.9827
_exptl_absorpt_correction_T_min 0.9778
_exptl_absorpt_correction_type multi-scan
_exptl_crystal_colour yellow
_exptl_crystal_density_diffrn 1.151
_exptl_crystal_density_method 'not measured'
_exptl_crystal_description block
_exptl_crystal_F_000 624
_exptl_crystal_size_max 0.33
_exptl_crystal_size_mid 0.29
_exptl_crystal_size_min 0.26
_refine_diff_density_max 0.145
_refine_diff_density_min -0.171
_refine_diff_density_rms 0.041
_refine_ls_extinction_method none
_refine_ls_goodness_of_fit_ref 0.967
_refine_ls_hydrogen_treatment constr
_refine_ls_matrix_type full
_refine_ls_number_parameters 204
_refine_ls_number_reflns 3810
_refine_ls_number_restraints 0
_refine_ls_restrained_S_all 0.967
_refine_ls_R_factor_all 0.1086
_refine_ls_R_factor_gt 0.0534
_refine_ls_shift/su_max 0.000
_refine_ls_shift/su_mean 0.000
_refine_ls_structure_factor_coef Fsqd
_refine_ls_weighting_details 'calc w=1/[\s^2^(Fo^2^)+(0.0724P)^2^+0.0000P] where P=(Fo^2^+2Fc^2^)/3'
_refine_ls_weighting_scheme calc
_refine_ls_wR_factor_gt 0.1217
_refine_ls_wR_factor_ref 0.1464
_reflns_number_gt 2009
_reflns_number_total 3810
_reflns_threshold_expression >2sigma(I)
_cod_data_source_file ja511499p_si_004.cif
_cod_data_source_block 1
_cod_depositor_comments 'Adding full bibliography for 4123306--4123308.cif.'
_cod_original_sg_symbol_H-M 'P 21/c'
_cod_database_code 4123306

loop_
_symmetry_equiv_pos_as_xyz
'x, y, z'
'-x, y+1/2, -z+1/2'
'-x, -y, -z'
'x, -y-1/2, z-1/2'

loop_
_atom_site_label
_atom_site_type_symbol
_atom_site_fract_x
_atom_site_fract_y
_atom_site_fract_z
_atom_site_U_iso_or_equiv
_atom_site_adp_type
_atom_site_occupancy
_atom_site_symmetry_multiplicity
_atom_site_calc_flag
_atom_site_refinement_flags
C1 C 0.07750(12) 0.1755(4) 0.22865(13) 0.0685(6) Uani 1 1 d .
H1 H 0.0369 0.2779 0.2334 0.082 Uiso 1 1 calc R
C2 C 0.08757(13) 0.0725(4) 0.15564(13) 0.0732(6) Uani 1 1 d .
H2 H 0.0540 0.1082 0.1105 0.088 Uiso 1 1 calc R
C3 C 0.14622(13) -0.0810(4) 0.14878(13) 0.0719(6) Uani 1 1 d .
H3 H 0.1509 -0.1522 0.0995 0.086 Uiso 1 1 calc R
C4 C 0.19845(12) -0.1321(3) 0.21376(12) 0.0641(5) Uani 1 1 d .
H4 H 0.2388 -0.2353 0.2090 0.077 Uiso 1 1 calc R
C5 C 0.18919(10) -0.0265(3) 0.28538(11) 0.0503(4) Uani 1 1 d .
C6 C 0.12850(10) 0.1239(3) 0.29405(11) 0.0518(4) Uani 1 1 d .
C7 C 0.13396(10) 0.2005(3) 0.37994(11) 0.0530(5) Uani 1 1 d .
C8 C 0.20720(10) 0.0739(3) 0.41129(11) 0.0500(4) Uani 1 1 d .
C9 C 0.23955(11) 0.0897(3) 0.49401(11) 0.0556(5) Uani 1 1 d .
H9 H 0.2178 0.1954 0.5271 0.067 Uiso 1 1 calc R
C10 C 0.29786(11) -0.0355(3) 0.52600(11) 0.0551(5) Uani 1 1 d .
H10 H 0.3189 -0.1390 0.4916 0.066 Uiso 1 1 calc R
C11 C 0.33304(10) -0.0308(3) 0.60837(11) 0.0526(4) Uani 1 1 d .
C12 C 0.38419(11) -0.1998(3) 0.63622(11) 0.0589(5) Uani 1 1 d .
H12 H 0.3983 -0.3103 0.6003 0.071 Uiso 1 1 calc R
C13 C 0.41478(11) -0.2097(3) 0.71519(11) 0.0593(5) Uani 1 1 d .
H13 H 0.4489 -0.3264 0.7316 0.071 Uiso 1 1 calc R
C14 C 0.39578(10) -0.0488(3) 0.77092(11) 0.0521(4) Uani 1 1 d .
C15 C 0.34665(11) 0.1274(3) 0.74242(12) 0.0587(5) Uani 1 1 d .
H15 H 0.3342 0.2418 0.7776 0.070 Uiso 1 1 calc R
C16 C 0.31657(11) 0.1340(3) 0.66354(11) 0.0585(5) Uani 1 1 d .
H16 H 0.2839 0.2534 0.6464 0.070 Uiso 1 1 calc R
C17 C 0.46660(14) -0.2551(4) 0.87958(13) 0.0831(7) Uani 1 1 d .
H17A H 0.4347 -0.3867 0.8685 0.125 Uiso 1 1 calc R
H17B H 0.4790 -0.2416 0.9368 0.125 Uiso 1 1 calc R
H17C H 0.5142 -0.2692 0.8532 0.125 Uiso 1 1 calc R
C18 C 0.39411(15) 0.0863(4) 0.90889(13) 0.0796(7) Uani 1 1 d .
H18A H 0.4010 0.2412 0.8938 0.119 Uiso 1 1 calc R
H18B H 0.4214 0.0590 0.9608 0.119 Uiso 1 1 calc R
H18C H 0.3393 0.0557 0.9115 0.119 Uiso 1 1 calc R
C19 C 0.06427(12) 0.1185(4) 0.42365(13) 0.0731(6) Uani 1 1 d .
H19A H 0.0169 0.1845 0.3990 0.110 Uiso 1 1 calc R
H19B H 0.0712 0.1625 0.4794 0.110 Uiso 1 1 calc R
H19C H 0.0608 -0.0432 0.4200 0.110 Uiso 1 1 calc R
C20 C 0.14444(14) 0.4559(3) 0.38808(14) 0.0745(6) Uani 1 1 d .
H20A H 0.1897 0.5019 0.3617 0.112 Uiso 1 1 calc R
H20B H 0.1514 0.4957 0.4442 0.112 Uiso 1 1 calc R
H20C H 0.0988 0.5308 0.3634 0.112 Uiso 1 1 calc R
N1 N 0.23730(9) -0.0515(2) 0.35832(9) 0.0543(4) Uani 1 1 d .
N2 N 0.42482(9) -0.0584(3) 0.85014(10) 0.0623(4) Uani 1 1 d .

loop_
_atom_site_aniso_label
_atom_site_aniso_U_11
_atom_site_aniso_U_22
_atom_site_aniso_U_33
_atom_site_aniso_U_23
_atom_site_aniso_U_13
_atom_site_aniso_U_12
C1 0.0605(12) 0.0717(13) 0.0717(14) 0.0087(11) -0.0044(10) 0.0036(10)
C2 0.0696(14) 0.0875(15) 0.0606(13) 0.0097(12) -0.0056(11) -0.0071(12)
C3 0.0755(14) 0.0862(15) 0.0544(12) -0.0038(11) 0.0081(11) -0.0136(12)
C4 0.0643(12) 0.0687(12) 0.0602(12) -0.0010(10) 0.0095(10) 0.0007(10)
C5 0.0502(10) 0.0507(10) 0.0503(10) 0.0040(8) 0.0065(8) -0.0045(8)
C6 0.0496(10) 0.0502(10) 0.0557(11) 0.0062(8) 0.0045(8) -0.0037(8)
C7 0.0508(10) 0.0496(10) 0.0587(11) 0.0028(9) 0.0052(8) 0.0037(8)
C8 0.0509(10) 0.0457(9) 0.0539(10) 0.0050(8) 0.0078(8) -0.0016(8)
C9 0.0573(11) 0.0550(10) 0.0548(11) -0.0004(9) 0.0061(9) 0.0015(9)
C10 0.0572(11) 0.0544(10) 0.0544(11) 0.0010(9) 0.0086(9) 0.0036(9)
C11 0.0495(10) 0.0543(10) 0.0546(11) 0.0041(9) 0.0075(9) 0.0022(8)
C12 0.0589(11) 0.0605(11) 0.0579(11) -0.0049(9) 0.0086(9) 0.0123(9)
C13 0.0539(10) 0.0616(11) 0.0622(12) -0.0003(10) 0.0035(9) 0.0150(9)
C14 0.0449(9) 0.0563(10) 0.0550(11) 0.0020(9) 0.0025(8) -0.0025(8)
C15 0.0597(11) 0.0541(10) 0.0620(12) -0.0094(9) 0.0026(9) 0.0075(9)
C16 0.0608(11) 0.0512(10) 0.0628(12) -0.0004(9) 0.0004(10) 0.0091(9)
C17 0.0887(16) 0.0915(16) 0.0668(13) 0.0056(12) -0.0071(12) 0.0245(13)
C18 0.0968(17) 0.0801(15) 0.0611(13) -0.0098(11) 0.0017(12) 0.0061(13)
C19 0.0592(12) 0.0833(14) 0.0785(14) 0.0000(12) 0.0165(11) 0.0021(11)
C20 0.0869(15) 0.0493(11) 0.0850(15) -0.0013(11) -0.0070(13) 0.0091(11)
N1 0.0525(8) 0.0556(9) 0.0552(9) 0.0033(7) 0.0066(7) 0.0034(7)
N2 0.0580(9) 0.0717(10) 0.0558(10) -0.0014(8) -0.0035(8) 0.0063(8)

loop_
_atom_type_symbol
_atom_type_description
_atom_type_scat_dispersion_real
_atom_type_scat_dispersion_imag
_atom_type_scat_source
C C 0.0033 0.0016 'International Tables Vol C Tables 4.2.6.8 and 6.1.1.4'
H H 0.0000 0.0000 'International Tables Vol C Tables 4.2.6.8 and 6.1.1.4'
N N 0.0061 0.0033 'International Tables Vol C Tables 4.2.6.8 and 6.1.1.4'

loop_
_geom_angle_atom_site_label_1
_geom_angle_atom_site_label_2
_geom_angle_atom_site_label_3
_geom_angle
C6 C1 C2 118.7(2)
C6 C1 H1 120.7
C2 C1 H1 120.7
C3 C2 C1 120.9(2)
C3 C2 H2 119.6
C1 C2 H2 119.6
C2 C3 C4 121.0(2)
C2 C3 H3 119.5
C4 C3 H3 119.5
C5 C4 C3 117.9(2)
C5 C4 H4 121.0
C3 C4 H4 121.0
C4 C5 C6 121.83(17)
C4 C5 N1 126.67(17)
C6 C5 N1 111.49(16)
C1 C6 C5 119.66(18)
C1 C6 C7 132.48(18)
C5 C6 C7 107.86(15)
C6 C7 C8 99.37(15)
C6 C7 C20 112.52(16)
C8 C7 C20 111.79(15)
C6 C7 C19 111.63(15)
C8 C7 C19 109.64(15)
C20 C7 C19 111.32(18)
N1 C8 C9 122.94(16)
N1 C8 C7 114.56(15)
C9 C8 C7 122.49(16)
C10 C9 C8 124.46(18)
C10 C9 H9 117.8
C8 C9 H9 117.8
C9 C10 C11 127.68(18)
C9 C10 H10 116.2
C11 C10 H10 116.2
C12 C11 C16 116.49(17)
C12 C11 C10 120.28(17)
C16 C11 C10 123.21(16)
C13 C12 C11 122.08(17)
C13 C12 H12 119.0
C11 C12 H12 119.0
C12 C13 C14 121.15(17)
C12 C13 H13 119.4
C14 C13 H13 119.4
N2 C14 C13 121.82(16)
N2 C14 C15 121.14(17)
C13 C14 C15 117.03(17)
C16 C15 C14 120.93(18)
C16 C15 H15 119.5
C14 C15 H15 119.5
C15 C16 C11 122.23(17)
C15 C16 H16 118.9
C11 C16 H16 118.9
N2 C17 H17A 109.5
N2 C17 H17B 109.5
H17A C17 H17B 109.5
N2 C17 H17C 109.5
H17A C17 H17C 109.5
H17B C17 H17C 109.5
N2 C18 H18A 109.5
N2 C18 H18B 109.5
H18A C18 H18B 109.5
N2 C18 H18C 109.5
H18A C18 H18C 109.5
H18B C18 H18C 109.5
C7 C19 H19A 109.5
C7 C19 H19B 109.5
H19A C19 H19B 109.5
C7 C19 H19C 109.5
H19A C19 H19C 109.5
H19B C19 H19C 109.5
C7 C20 H20A 109.5
C7 C20 H20B 109.5
H20A C20 H20B 109.5
C7 C20 H20C 109.5
H20A C20 H20C 109.5
H20B C20 H20C 109.5
C8 N1 C5 106.67(14)
C14 N2 C17 119.59(16)
C14 N2 C18 120.42(16)
C17 N2 C18 117.07(17)

loop_
_geom_bond_atom_site_label_1
_geom_bond_atom_site_label_2
_geom_bond_distance
C1 C6 1.370(2)
C1 C2 1.381(3)
C1 H1 0.9300
C2 C3 1.366(3)
C2 H2 0.9300
C3 C4 1.377(3)
C3 H3 0.9300
C4 C5 1.365(3)
C4 H4 0.9300
C5 C6 1.384(2)
C5 N1 1.415(2)
C6 C7 1.493(2)
C7 C8 1.515(2)
C7 C20 1.526(2)
C7 C19 1.526(3)
C8 N1 1.290(2)
C8 C9 1.441(2)
C9 C10 1.319(2)
C9 H9 0.9300
C10 C11 1.449(2)
C10 H10 0.9300
C11 C12 1.383(2)
C11 C16 1.383(2)
C12 C13 1.373(2)
C12 H12 0.9300
C13 C14 1.385(3)
C13 H13 0.9300
C14 N2 1.369(2)
C14 C15 1.397(2)
C15 C16 1.368(2)
C15 H15 0.9300
C16 H16 0.9300
C17 N2 1.431(2)
C17 H17A 0.9600
C17 H17B 0.9600
C17 H17C 0.9600
C18 N2 1.431(3)
C18 H18A 0.9600
C18 H18B 0.9600
C18 H18C 0.9600
C19 H19A 0.9600
C19 H19B 0.9600
C19 H19C 0.9600
C20 H20A 0.9600
C20 H20B 0.9600
C20 H20C 0.9600

loop_
_geom_torsion_atom_site_label_1
_geom_torsion_atom_site_label_2
_geom_torsion_atom_site_label_3
_geom_torsion_atom_site_label_4
_geom_torsion
C6 C1 C2 C3 1.2(3)
C1 C2 C3 C4 -2.1(3)
C2 C3 C4 C5 0.8(3)
C3 C4 C5 C6 1.4(3)
C3 C4 C5 N1 -178.48(18)
C2 C1 C6 C5 0.9(3)
C2 C1 C6 C7 -179.31(19)
C4 C5 C6 C1 -2.3(3)
N1 C5 C6 C1 177.62(16)
C4 C5 C6 C7 177.90(17)
N1 C5 C6 C7 -2.19(19)
C1 C6 C7 C8 -177.8(2)
C5 C6 C7 C8 1.96(17)
C1 C6 C7 C20 -59.4(3)
C5 C6 C7 C20 120.36(18)
C1 C6 C7 C19 66.6(3)
C5 C6 C7 C19 -113.63(17)
C6 C7 C8 N1 -1.24(19)
C20 C7 C8 N1 -120.19(19)
C19 C7 C8 N1 115.86(19)
C6 C7 C8 C9 179.85(16)
C20 C7 C8 C9 60.9(2)
C19 C7 C8 C9 -63.0(2)
N1 C8 C9 C10 -6.5(3)
C7 C8 C9 C10 172.31(17)
C8 C9 C10 C11 -179.49(17)
C9 C10 C11 C12 168.39(19)
C9 C10 C11 C16 -9.7(3)
C16 C11 C12 C13 2.5(3)
C10 C11 C12 C13 -175.68(18)
C11 C12 C13 C14 -0.2(3)
C12 C13 C14 N2 178.93(18)
C12 C13 C14 C15 -2.3(3)
N2 C14 C15 C16 -178.74(18)
C13 C14 C15 C16 2.5(3)
C14 C15 C16 C11 -0.2(3)
C12 C11 C16 C15 -2.4(3)
C10 C11 C16 C15 175.81(18)
C9 C8 N1 C5 178.93(16)
C7 C8 N1 C5 0.0(2)
C4 C5 N1 C8 -178.72(18)
C6 C5 N1 C8 1.4(2)
C13 C14 N2 C17 -9.2(3)
C15 C14 N2 C17 172.06(19)
C13 C14 N2 C18 -169.33(19)
C15 C14 N2 C18 12.0(3)
